data_4348007
loop_
_publ_author_name
'Yang, Hao'
'Liu, Jian-Lan'
'Zhou, Lan-Cheng'
'Ren, Xiao-Ming'

_publ_section_title
;
 Experimental and theoretical investigation of the magnetic and
 photoconductive nature of a novel two-dimensional, mixed-valence
 bis(2-thioxo-1,3-dithiole-4,5-dithiolato)nickelate molecular solid
;
_journal_issue 5
_journal_name_full 'Inorg. Chem. Front.'
_journal_page_first 426
_journal_paper_doi 10.1039/C3QI00106G
_journal_volume 1
_journal_year 2014
_chemical_formula_sum 'C44 H46 N4 Ni3 S30'
_chemical_formula_weight 1768.78
_space_group_IT_number 2
_space_group_name_Hall '-P 1'
_space_group_name_H-M_alt 'P -1'
_symmetry_space_group_name_H-M 'P -1'
_atom_sites_solution_hydrogens geom
_atom_sites_solution_primary direct
_atom_sites_solution_secondary difmap
_audit_creation_method SHELXL-97
_cell_angle_alpha 109.910(3)
_cell_angle_beta 105.249(3)
_cell_angle_gamma 103.361(3)
_cell_formula_units_Z 1
_cell_length_a 11.6986(12)
_cell_length_b 12.1197(12)
_cell_length_c 14.0622(14)
_cell_measurement_temperature 296(2)
_cell_volume 1691.9(3)
_computing_structure_refinement 'SHELXL-97 (Sheldrick, 1997)'
_computing_structure_solution 'SHELXS-97 (Sheldrick, 1990)'
_diffrn_ambient_temperature 296(2)
_diffrn_measured_fraction_theta_full 0.997
_diffrn_measured_fraction_theta_max 0.997
_diffrn_radiation_monochromator graphite
_diffrn_radiation_source 'fine-focus sealed tube'
_diffrn_radiation_type MoK\a
_diffrn_radiation_wavelength 0.71073
_diffrn_reflns_av_R_equivalents 0.0452
_diffrn_reflns_av_sigmaI/netI 0.0433
_diffrn_reflns_limit_h_max 15
_diffrn_reflns_limit_h_min -15
_diffrn_reflns_limit_k_max 15
_diffrn_reflns_limit_k_min -15
_diffrn_reflns_limit_l_max 18
_diffrn_reflns_limit_l_min -18
_diffrn_reflns_number 34520
_diffrn_reflns_theta_full 27.55
_diffrn_reflns_theta_max 27.55
_diffrn_reflns_theta_min 1.92
_exptl_absorpt_coefficient_mu 1.790
_exptl_absorpt_correction_T_max 0.9158
_exptl_absorpt_correction_T_min 0.7160
_exptl_absorpt_correction_type multi-scan
_exptl_crystal_density_diffrn 1.736
_exptl_crystal_density_method 'not measured'
_exptl_crystal_F_000 902
_exptl_crystal_size_max 0.20
_exptl_crystal_size_mid 0.15
_exptl_crystal_size_min 0.05
_refine_diff_density_max 0.337
_refine_diff_density_min -0.424
_refine_diff_density_rms 0.096
_refine_ls_extinction_coef 0.00148(17)
_refine_ls_extinction_expression Fc^*^=kFc[1+0.001xFc^2^\l^3^/sin(2\q)]^-1/4^
_refine_ls_extinction_method SHELXL
_refine_ls_goodness_of_fit_ref 1.052
_refine_ls_hydrogen_treatment mixed
_refine_ls_matrix_type full
_refine_ls_number_parameters 369
_refine_ls_number_reflns 7788
_refine_ls_number_restraints 0
_refine_ls_restrained_S_all 1.052
_refine_ls_R_factor_all 0.0827
_refine_ls_R_factor_gt 0.0423
_refine_ls_shift/su_max 0.001
_refine_ls_shift/su_mean 0.000
_refine_ls_structure_factor_coef Fsqd
_refine_ls_weighting_details 'calc w=1/[\s^2^(Fo^2^)+(0.0295P)^2^+1.0249P] where P=(Fo^2^+2Fc^2^)/3'
_refine_ls_weighting_scheme calc
_refine_ls_wR_factor_gt 0.0760
_refine_ls_wR_factor_ref 0.0894
_reflns_number_gt 5220
_reflns_number_total 7788
_reflns_threshold_expression >2sigma(I)
_cod_data_source_file c3qi00106g2.cif
_cod_data_source_block 1
_cod_original_sg_symbol_H-M P-1
_cod_database_code 4348007

loop_
_symmetry_equiv_pos_as_xyz
'x, y, z'
'-x, -y, -z'

loop_
_atom_site_label
_atom_site_type_symbol
_atom_site_fract_x
_atom_site_fract_y
_atom_site_fract_z
_atom_site_U_iso_or_equiv
_atom_site_adp_type
_atom_site_occupancy
_atom_site_symmetry_multiplicity
_atom_site_calc_flag
_atom_site_refinement_flags
Ni1 Ni 0.35830(3) 0.03764(3) 0.67495(3) 0.03346(10) Uani 1 1 d .
S1 S 0.29448(7) 0.19530(7) 0.72001(6) 0.04118(18) Uani 1 1 d .
S2 S 0.39366(7) 0.06585(6) 0.54034(6) 0.03872(18) Uani 1 1 d .
S3 S 0.34057(8) 0.02319(7) 0.81926(6) 0.0460(2) Uani 1 1 d .
S4 S 0.41068(8) -0.12791(7) 0.62542(6) 0.04071(18) Uani 1 1 d .
S5 S 0.38557(8) -0.16070(7) 0.91279(6) 0.0480(2) Uani 1 1 d .
S6 S 0.44706(8) -0.30103(7) 0.73522(6) 0.04338(19) Uani 1 1 d .
S7 S 0.45523(9) -0.38104(8) 0.91375(7) 0.0578(2) Uani 1 1 d .
S8 S 0.27380(7) 0.38160(6) 0.62363(6) 0.03864(18) Uani 1 1 d .
S9 S 0.36955(8) 0.26513(7) 0.46106(6) 0.04246(19) Uani 1 1 d .
S10 S 0.29917(9) 0.48596(8) 0.46488(7) 0.0560(2) Uani 1 1 d .
C1 C 0.3128(3) 0.3827(2) 0.5140(2) 0.0376(6) Uani 1 1 d .
C2 C 0.3110(2) 0.2511(2) 0.6266(2) 0.0325(6) Uani 1 1 d .
C3 C 0.3542(2) 0.1955(2) 0.5488(2) 0.0335(6) Uani 1 1 d .
C4 C 0.3797(3) -0.1072(3) 0.8122(2) 0.0369(6) Uani 1 1 d .
C5 C 0.4098(3) -0.1717(2) 0.7293(2) 0.0342(6) Uani 1 1 d .
C6 C 0.4307(3) -0.2852(3) 0.8572(2) 0.0395(7) Uani 1 1 d .
Ni2 Ni 0.0000 1.0000 0.5000 0.03743(14) Uani 1 2 d S
S11 S -0.03404(8) 0.97838(7) 0.63645(7) 0.0469(2) Uani 1 1 d .
S12 S 0.05807(7) 0.83957(7) 0.45833(6) 0.04487(19) Uani 1 1 d .
S13 S 0.08137(8) 0.66063(7) 0.56120(7) 0.0497(2) Uani 1 1 d .
S14 S -0.00211(9) 0.79132(8) 0.72888(7) 0.0550(2) Uani 1 1 d .
S15 S 0.06435(11) 0.57012(10) 0.72978(9) 0.0783(3) Uani 1 1 d .
C7 C 0.0052(3) 0.8516(3) 0.6344(2) 0.0394(7) Uani 1 1 d .
C8 C 0.0454(2) 0.7902(2) 0.5553(2) 0.0371(7) Uani 1 1 d .
C9 C 0.0489(3) 0.6683(3) 0.6761(3) 0.0492(8) Uani 1 1 d .
N1 N 0.2797(2) 0.8002(2) 0.22088(18) 0.0399(6) Uani 1 1 d .
N2 N 0.3849(2) 0.5089(2) 0.2506(2) 0.0539(7) Uani 1 1 d .
H2A H 0.4212 0.4736 0.2097 0.065 Uiso 1 1 calc R
H2B H 0.3715 0.4839 0.2984 0.065 Uiso 1 1 calc R
C10 C 0.3494(3) 0.6024(3) 0.2401(2) 0.0402(7) Uani 1 1 d .
C11 C 0.3694(3) 0.6459(3) 0.1638(2) 0.0467(7) Uani 1 1 d .
H11 H 0.4065 0.6078 0.1173 0.056 Uiso 1 1 calc R
C12 C 0.2907(3) 0.6637(3) 0.3062(3) 0.0514(8) Uani 1 1 d .
H12 H 0.2738 0.6375 0.3576 0.062 Uiso 1 1 calc R
C13 C 0.3352(3) 0.7431(3) 0.1567(2) 0.0467(8) Uani 1 1 d .
H13 H 0.3507 0.7711 0.1059 0.056 Uiso 1 1 calc R
C14 C 0.2592(3) 0.7596(3) 0.2954(2) 0.0501(8) Uani 1 1 d .
H14 H 0.2219 0.7996 0.3407 0.060 Uiso 1 1 calc R
C15 C 0.2498(3) 0.9418(3) 0.1267(2) 0.0450(7) Uani 1 1 d .
H15A H 0.1979 0.8689 0.0583 0.054 Uiso 1 1 calc R
H15B H 0.3362 0.9660 0.1297 0.054 Uiso 1 1 calc R
C16 C 0.2453(3) 0.9103(3) 0.2207(3) 0.0515(8) Uani 1 1 d .
H16A H 0.3019 0.9828 0.2880 0.062 Uiso 1 1 calc R
H16B H 0.1602 0.8956 0.2208 0.062 Uiso 1 1 calc R
C17 C 0.2010(3) 1.0904(3) 0.0433(3) 0.0529(8) Uani 1 1 d .
H17A H 0.1513 1.0187 -0.0265 0.063 Uiso 1 1 calc R
H17B H 0.2871 1.1192 0.0466 0.063 Uiso 1 1 calc R
C18 C 0.2010(3) 1.0494(3) 0.1333(3) 0.0499(8) Uani 1 1 d .
H18A H 0.1153 1.0240 0.1316 0.060 Uiso 1 1 calc R
H18B H 0.2529 1.1207 0.2028 0.060 Uiso 1 1 calc R
C19 C 0.1475(3) 1.1942(3) 0.0501(3) 0.0549(9) Uani 1 1 d .
H19A H 0.0607 1.1640 0.0448 0.066 Uiso 1 1 calc R
H19B H 0.1954 1.2643 0.1211 0.066 Uiso 1 1 calc R
C20 C 0.1493(3) 1.2409(3) -0.0362(3) 0.0630(10) Uani 1 1 d .
H20A H 0.1040 1.1706 -0.1075 0.076 Uiso 1 1 calc R
H20B H 0.2363 1.2747 -0.0292 0.076 Uiso 1 1 calc R
C21 C 0.0902(4) 1.3415(3) -0.0297(3) 0.0731(11) Uani 1 1 d .
H21A H 0.0024 1.3070 -0.0388 0.088 Uiso 1 1 calc R
H21B H 0.1339 1.4108 0.0423 0.088 Uiso 1 1 calc R
C22 C 0.0952(5) 1.3911(4) -0.1143(4) 0.1068(17) Uani 1 1 d .
H22A H 0.1816 1.4237 -0.1070 0.160 Uiso 1 1 calc R
H22B H 0.0603 1.4567 -0.1037 0.160 Uiso 1 1 calc R
H22C H 0.0469 1.3243 -0.1858 0.160 Uiso 1 1 calc R

loop_
_atom_site_aniso_label
_atom_site_aniso_U_11
_atom_site_aniso_U_22
_atom_site_aniso_U_33
_atom_site_aniso_U_23
_atom_site_aniso_U_13
_atom_site_aniso_U_12
Ni1 0.0414(2) 0.03313(19) 0.0366(2) 0.02088(16) 0.01850(17) 0.01795(16)
S1 0.0563(5) 0.0438(4) 0.0470(4) 0.0290(4) 0.0318(4) 0.0292(4)
S2 0.0571(5) 0.0350(4) 0.0396(4) 0.0215(3) 0.0258(4) 0.0256(3)
S3 0.0725(5) 0.0468(4) 0.0452(5) 0.0285(4) 0.0356(4) 0.0372(4)
S4 0.0638(5) 0.0405(4) 0.0384(4) 0.0256(3) 0.0288(4) 0.0292(4)
S5 0.0793(6) 0.0492(5) 0.0396(4) 0.0286(4) 0.0344(4) 0.0354(4)
S6 0.0715(5) 0.0389(4) 0.0404(4) 0.0253(3) 0.0304(4) 0.0315(4)
S7 0.0941(7) 0.0608(5) 0.0558(5) 0.0444(5) 0.0423(5) 0.0455(5)
S8 0.0477(4) 0.0360(4) 0.0470(4) 0.0243(3) 0.0239(4) 0.0230(3)
S9 0.0643(5) 0.0386(4) 0.0409(4) 0.0243(3) 0.0278(4) 0.0258(4)
S10 0.0865(6) 0.0497(5) 0.0557(5) 0.0375(4) 0.0310(5) 0.0372(5)
C1 0.0415(16) 0.0355(15) 0.0375(16) 0.0182(13) 0.0129(13) 0.0148(13)
C2 0.0350(15) 0.0280(13) 0.0385(16) 0.0183(12) 0.0123(13) 0.0132(12)
C3 0.0376(15) 0.0301(14) 0.0331(15) 0.0178(12) 0.0100(13) 0.0097(12)
C4 0.0458(17) 0.0397(15) 0.0356(16) 0.0237(13) 0.0181(14) 0.0185(13)
C5 0.0419(16) 0.0300(14) 0.0361(16) 0.0193(12) 0.0141(13) 0.0144(12)
C6 0.0526(18) 0.0404(16) 0.0349(16) 0.0220(13) 0.0194(14) 0.0200(14)
Ni2 0.0395(3) 0.0372(3) 0.0465(3) 0.0220(2) 0.0234(3) 0.0174(2)
S11 0.0636(5) 0.0464(4) 0.0515(5) 0.0263(4) 0.0351(4) 0.0311(4)
S12 0.0566(5) 0.0462(4) 0.0532(5) 0.0282(4) 0.0347(4) 0.0281(4)
S13 0.0582(5) 0.0458(4) 0.0624(5) 0.0306(4) 0.0299(4) 0.0282(4)
S14 0.0766(6) 0.0565(5) 0.0489(5) 0.0314(4) 0.0316(5) 0.0298(5)
S15 0.1050(8) 0.0810(7) 0.0838(7) 0.0614(6) 0.0382(6) 0.0496(6)
C7 0.0386(16) 0.0412(16) 0.0403(17) 0.0215(14) 0.0133(14) 0.0128(13)
C8 0.0349(15) 0.0342(15) 0.0439(17) 0.0192(14) 0.0139(14) 0.0120(12)
C9 0.0505(19) 0.0491(18) 0.0504(19) 0.0255(16) 0.0155(16) 0.0191(15)
N1 0.0445(14) 0.0462(14) 0.0352(13) 0.0182(11) 0.0185(11) 0.0211(12)
N2 0.0688(18) 0.0571(17) 0.0545(17) 0.0309(14) 0.0307(15) 0.0345(15)
C10 0.0369(16) 0.0433(17) 0.0377(17) 0.0167(14) 0.0107(14) 0.0139(13)
C11 0.0570(19) 0.0524(19) 0.0420(18) 0.0197(15) 0.0278(16) 0.0288(16)
C12 0.068(2) 0.057(2) 0.052(2) 0.0349(17) 0.0329(18) 0.0301(18)
C13 0.058(2) 0.0537(19) 0.0448(18) 0.0253(16) 0.0315(16) 0.0271(16)
C14 0.066(2) 0.060(2) 0.0457(19) 0.0282(17) 0.0346(17) 0.0337(17)
C15 0.0508(18) 0.0456(17) 0.0398(17) 0.0174(14) 0.0209(15) 0.0159(15)
C16 0.070(2) 0.0530(19) 0.0471(19) 0.0248(16) 0.0282(17) 0.0350(17)
C17 0.058(2) 0.058(2) 0.0439(19) 0.0260(16) 0.0168(16) 0.0189(17)
C18 0.061(2) 0.0491(18) 0.0432(18) 0.0225(15) 0.0194(16) 0.0207(16)
C19 0.069(2) 0.0514(19) 0.0460(19) 0.0269(16) 0.0182(17) 0.0193(17)
C20 0.069(2) 0.068(2) 0.058(2) 0.041(2) 0.0191(19) 0.0186(19)
C21 0.082(3) 0.061(2) 0.068(3) 0.037(2) 0.011(2) 0.016(2)
C22 0.125(4) 0.101(4) 0.106(4) 0.080(3) 0.020(3) 0.033(3)

loop_
_atom_type_symbol
_atom_type_description
_atom_type_scat_dispersion_real
_atom_type_scat_dispersion_imag
_atom_type_scat_source
C C 0.0033 0.0016 'International Tables Vol C Tables 4.2.6.8 and 6.1.1.4'
H H 0.0000 0.0000 'International Tables Vol C Tables 4.2.6.8 and 6.1.1.4'
N N 0.0061 0.0033 'International Tables Vol C Tables 4.2.6.8 and 6.1.1.4'
Ni Ni 0.3393 1.1124 'International Tables Vol C Tables 4.2.6.8 and 6.1.1.4'
S S 0.1246 0.1234 'International Tables Vol C Tables 4.2.6.8 and 6.1.1.4'

loop_
_geom_angle_atom_site_label_1
_geom_angle_atom_site_label_2
_geom_angle_atom_site_label_3
_geom_angle
_geom_angle_site_symmetry_1
_geom_angle_site_symmetry_3
S3 Ni1 S2 174.51(4) . .
S3 Ni1 S1 86.09(3) . .
S2 Ni1 S1 93.20(3) . .
S3 Ni1 S4 93.44(3) . .
S2 Ni1 S4 87.58(3) . .
S1 Ni1 S4 176.60(3) . .
C2 S1 Ni1 101.96(9) . .
C3 S2 Ni1 101.94(9) . .
C4 S3 Ni1 101.84(9) . .
C5 S4 Ni1 101.53(10) . .
C6 S5 C4 97.41(13) . .
C6 S6 C5 97.40(13) . .
C1 S8 C2 97.24(13) . .
C1 S9 C3 97.04(13) . .
S10 C1 S8 123.42(17) . .
S10 C1 S9 122.97(17) . .
S8 C1 S9 113.60(15) . .
C3 C2 S1 121.5(2) . .
C3 C2 S8 115.8(2) . .
S1 C2 S8 122.68(16) . .
C2 C3 S2 121.4(2) . .
C2 C3 S9 116.3(2) . .
S2 C3 S9 122.35(16) . .
C5 C4 S3 121.6(2) . .
C5 C4 S5 116.5(2) . .
S3 C4 S5 121.89(16) . .
C4 C5 S4 121.6(2) . .
C4 C5 S6 115.5(2) . .
S4 C5 S6 122.91(16) . .
S7 C6 S5 123.72(17) . .
S7 C6 S6 123.12(17) . .
S5 C6 S6 113.17(15) . .
S11 Ni2 S11 180.0 . 2_576
S11 Ni2 S12 87.40(3) . 2_576
S11 Ni2 S12 92.60(3) 2_576 2_576
S11 Ni2 S12 92.60(3) . .
S11 Ni2 S12 87.40(3) 2_576 .
S12 Ni2 S12 180.00(5) 2_576 .
C7 S11 Ni2 102.96(10) . .
C8 S12 Ni2 102.82(10) . .
C9 S13 C8 97.06(14) . .
C7 S14 C9 97.39(15) . .
C8 C7 S11 120.7(2) . .
C8 C7 S14 115.9(2) . .
S11 C7 S14 123.42(18) . .
C7 C8 S12 120.9(2) . .
C7 C8 S13 116.3(2) . .
S12 C8 S13 122.77(17) . .
S15 C9 S13 123.5(2) . .
S15 C9 S14 123.1(2) . .
S13 C9 S14 113.36(17) . .
C13 N1 C14 118.4(3) . .
C13 N1 C16 124.8(2) . .
C14 N1 C16 116.7(2) . .
C10 N2 H2A 120.0 . .
C10 N2 H2B 120.0 . .
H2A N2 H2B 120.0 . .
N2 C10 C11 121.9(3) . .
N2 C10 C12 121.9(3) . .
C11 C10 C12 116.2(3) . .
C13 C11 C10 120.6(3) . .
C13 C11 H11 119.7 . .
C10 C11 H11 119.7 . .
C14 C12 C10 120.3(3) . .
C14 C12 H12 119.8 . .
C10 C12 H12 119.8 . .
N1 C13 C11 122.0(3) . .
N1 C13 H13 119.0 . .
C11 C13 H13 119.0 . .
C12 C14 N1 122.3(3) . .
C12 C14 H14 118.8 . .
N1 C14 H14 118.8 . .
C16 C15 C18 109.2(2) . .
C16 C15 H15A 109.8 . .
C18 C15 H15A 109.8 . .
C16 C15 H15B 109.8 . .
C18 C15 H15B 109.8 . .
H15A C15 H15B 108.3 . .
N1 C16 C15 115.8(2) . .
N1 C16 H16A 108.3 . .
C15 C16 H16A 108.3 . .
N1 C16 H16B 108.3 . .
C15 C16 H16B 108.3 . .
H16A C16 H16B 107.4 . .
C18 C17 C19 113.0(3) . .
C18 C17 H17A 109.0 . .
C19 C17 H17A 109.0 . .
C18 C17 H17B 109.0 . .
C19 C17 H17B 109.0 . .
H17A C17 H17B 107.8 . .
C17 C18 C15 114.5(3) . .
C17 C18 H18A 108.6 . .
C15 C18 H18A 108.6 . .
C17 C18 H18B 108.6 . .
C15 C18 H18B 108.6 . .
H18A C18 H18B 107.6 . .
C20 C19 C17 114.9(3) . .
C20 C19 H19A 108.6 . .
C17 C19 H19A 108.6 . .
C20 C19 H19B 108.6 . .
C17 C19 H19B 108.6 . .
H19A C19 H19B 107.5 . .
C19 C20 C21 113.4(3) . .
C19 C20 H20A 108.9 . .
C21 C20 H20A 108.9 . .
C19 C20 H20B 108.9 . .
C21 C20 H20B 108.9 . .
H20A C20 H20B 107.7 . .
C22 C21 C20 113.5(4) . .
C22 C21 H21A 108.9 . .
C20 C21 H21A 108.9 . .
C22 C21 H21B 108.9 . .
C20 C21 H21B 108.9 . .
H21A C21 H21B 107.7 . .
C21 C22 H22A 109.5 . .
C21 C22 H22B 109.5 . .
H22A C22 H22B 109.5 . .
C21 C22 H22C 109.5 . .
H22A C22 H22C 109.5 . .
H22B C22 H22C 109.5 . .

loop_
_geom_bond_atom_site_label_1
_geom_bond_atom_site_label_2
_geom_bond_distance
_geom_bond_site_symmetry_2
Ni1 S3 2.1537(8) .
Ni1 S2 2.1585(8) .
Ni1 S1 2.1665(8) .
Ni1 S4 2.1742(8) .
S1 C2 1.703(3) .
S2 C3 1.712(3) .
S3 C4 1.723(3) .
S4 C5 1.717(3) .
S5 C6 1.717(3) .
S5 C4 1.737(3) .
S6 C6 1.727(3) .
S6 C5 1.744(3) .
S7 C6 1.651(3) .
S8 C1 1.722(3) .
S8 C2 1.746(3) .
S9 C1 1.732(3) .
S9 C3 1.738(3) .
S10 C1 1.641(3) .
C2 C3 1.361(4) .
C4 C5 1.349(4) .
Ni2 S11 2.1459(8) .
Ni2 S11 2.1459(8) 2_576
Ni2 S12 2.1515(8) 2_576
Ni2 S12 2.1516(8) .
S11 C7 1.695(3) .
S12 C8 1.692(3) .
S13 C9 1.732(3) .
S13 C8 1.739(3) .
S14 C7 1.732(3) .
S14 C9 1.738(3) .
S15 C9 1.631(3) .
C7 C8 1.372(4) .
N1 C13 1.344(3) .
N1 C14 1.351(4) .
N1 C16 1.481(4) .
N2 C10 1.333(4) .
N2 H2A 0.8600 .
N2 H2B 0.8600 .
C10 C11 1.394(4) .
C10 C12 1.410(4) .
C11 C13 1.353(4) .
C11 H11 0.9300 .
C12 C14 1.341(4) .
C12 H12 0.9300 .
C13 H13 0.9300 .
C14 H14 0.9300 .
C15 C16 1.505(4) .
C15 C18 1.525(4) .
C15 H15A 0.9700 .
C15 H15B 0.9700 .
C16 H16A 0.9700 .
C16 H16B 0.9700 .
C17 C18 1.510(4) .
C17 C19 1.515(4) .
C17 H17A 0.9700 .
C17 H17B 0.9700 .
C18 H18A 0.9700 .
C18 H18B 0.9700 .
C19 C20 1.507(4) .
C19 H19A 0.9700 .
C19 H19B 0.9700 .
C20 C21 1.524(5) .
C20 H20A 0.9700 .
C20 H20B 0.9700 .
C21 C22 1.512(5) .
C21 H21A 0.9700 .
C21 H21B 0.9700 .
C22 H22A 0.9600 .
C22 H22B 0.9600 .
C22 H22C 0.9600 .
